data_4312581
loop_
_publ_author_name
'Booyong S. Lim'
'Antti Rahtu'
'Jin-Seong Park'
'Roy G. Gordon'

_publ_section_title
;
 Synthesis and Characterization of Volatile, Thermally Stable, Reactive
 Transition Metal Amidinates
;
_journal_name_full 'Inorganic Chemistry'
_journal_page_first 7951
_journal_page_last 7958
_journal_paper_doi 10.1021/ic0345424
_journal_volume 42
_journal_year 2003
_chemical_formula_sum 'C20 H42 Fe N4'
_chemical_formula_weight 394.43
_chemical_name_systematic
; 
 ? 
;
_space_group_IT_number 41
_symmetry_cell_setting orthorhombic
_symmetry_space_group_name_Hall 'A 2 -2ab'
_symmetry_space_group_name_H-M 'A e a 2'
_atom_sites_solution_hydrogens geom
_atom_sites_solution_primary direct
_atom_sites_solution_secondary difmap
_audit_creation_method SHELXL-97
_cell_angle_alpha 90.00
_cell_angle_beta 90.00
_cell_angle_gamma 90.00
_cell_formula_units_Z 4
_cell_length_a 14.6874(17)
_cell_length_b 13.9418(16)
_cell_length_c 11.7564(13)
_cell_measurement_temperature 293(2)
_cell_volume 2407.3(5)
_computing_structure_refinement 'SHELXL-97 (Sheldrick, 1997)'
_computing_structure_solution 'SHELXS-97 (Sheldrick, 1990)'
_diffrn_ambient_temperature 293(2)
_diffrn_measured_fraction_theta_full 0.997
_diffrn_measured_fraction_theta_max 0.997
_diffrn_radiation_monochromator graphite
_diffrn_radiation_source 'fine-focus sealed tube'
_diffrn_radiation_type MoK\a
_diffrn_radiation_wavelength 0.71073
_diffrn_reflns_av_R_equivalents 0.0397
_diffrn_reflns_av_sigmaI/netI 0.0277
_diffrn_reflns_limit_h_max 11
_diffrn_reflns_limit_h_min -19
_diffrn_reflns_limit_k_max 18
_diffrn_reflns_limit_k_min -18
_diffrn_reflns_limit_l_max 15
_diffrn_reflns_limit_l_min -15
_diffrn_reflns_number 7958
_diffrn_reflns_theta_full 28.31
_diffrn_reflns_theta_max 28.31
_diffrn_reflns_theta_min 2.77
_exptl_absorpt_coefficient_mu 0.635
_exptl_crystal_density_diffrn 1.088
_exptl_crystal_density_method 'not measured'
_exptl_crystal_F_000 864
_refine_diff_density_max 0.381
_refine_diff_density_min -0.208
_refine_diff_density_rms 0.048
_refine_ls_abs_structure_details 'Flack H D (1983), Acta Cryst. A39, 876-881'
_refine_ls_abs_structure_Flack -0.035(18)
_refine_ls_extinction_method none
_refine_ls_goodness_of_fit_ref 1.057
_refine_ls_hydrogen_treatment mixed
_refine_ls_matrix_type full
_refine_ls_number_parameters 114
_refine_ls_number_reflns 2925
_refine_ls_number_restraints 1
_refine_ls_restrained_S_all 1.057
_refine_ls_R_factor_all 0.0303
_refine_ls_R_factor_gt 0.0294
_refine_ls_shift/su_max 0.000
_refine_ls_shift/su_mean 0.000
_refine_ls_structure_factor_coef Fsqd
_refine_ls_weighting_details 'calc w=1/[\s^2^(Fo^2^)+(0.0650P)^2^+0.0000P] where P=(Fo^2^+2Fc^2^)/3'
_refine_ls_weighting_scheme calc
_refine_ls_wR_factor_gt 0.0826
_refine_ls_wR_factor_ref 0.0833
_reflns_number_gt 2797
_reflns_number_total 2925
_reflns_threshold_expression >2sigma(I)
_cod_data_source_file ic0345424si20030519_012930_3.cif
_cod_data_source_block '[Fe(tBu-MeAMD)2],4b'
_cod_depositor_comments
;

2021-08-29
Space group name changed to comply with IUCR recomendations
                 miguel
;
_cod_original_sg_symbol_H-M 'A b a 2'
_cod_database_code 4312581

loop_
_symmetry_equiv_pos_as_xyz
'x, y, z'
'-x, -y, z'
'x+1/2, -y+1/2, z'
'-x+1/2, y+1/2, z'
'x, y+1/2, z+1/2'
'-x, -y+1/2, z+1/2'
'x+1/2, -y+1, z+1/2'
'-x+1/2, y+1, z+1/2'

loop_
_atom_site_label
_atom_site_type_symbol
_atom_site_fract_x
_atom_site_fract_y
_atom_site_fract_z
_atom_site_U_iso_or_equiv
_atom_site_adp_type
_atom_site_occupancy
_atom_site_symmetry_multiplicity
_atom_site_calc_flag
_atom_site_refinement_flags
_atom_site_disorder_assembly
_atom_site_disorder_group
Fe1 Fe 0.5000 0.0000 0.38515(5) 0.03039(9) Uani 1 2 d S . .
N1 N 0.62401(7) 0.04947(7) 0.33535(9) 0.0342(2) Uani 1 1 d . . .
N2 N 0.53162(7) 0.13269(7) 0.44465(10) 0.0350(2) Uani 1 1 d . . .
C1 C 0.61274(7) 0.13046(7) 0.39461(10) 0.0307(2) Uani 1 1 d . . .
C2 C 0.68315(9) 0.20946(9) 0.40281(13) 0.0445(3) Uani 1 1 d . . .
H2A H 0.6718 0.2554 0.3436 0.053 Uiso 1 1 d R . .
H2B H 0.7435 0.1843 0.3930 0.053 Uiso 1 1 d R . .
H2C H 0.6796 0.2417 0.4748 0.053 Uiso 1 1 d R . .
C3 C 0.49354(8) 0.20489(14) 0.52162(14) 0.0366(3) Uani 1 1 d . . .
C4 C 0.54421(14) 0.20955(14) 0.63468(15) 0.0591(4) Uani 1 1 d . . .
H4A H 0.6055 0.2310 0.6218 0.089 Uiso 1 1 calc R . .
H4B H 0.5453 0.1470 0.6688 0.089 Uiso 1 1 calc R . .
H4C H 0.5138 0.2536 0.6846 0.089 Uiso 1 1 calc R . .
C5 C 0.48892(14) 0.30512(17) 0.4691(2) 0.0577(5) Uani 1 1 d . . .
H5A H 0.5494 0.3270 0.4520 0.087 Uiso 1 1 calc R . .
H5B H 0.4608 0.3485 0.5220 0.087 Uiso 1 1 calc R . .
H5C H 0.4536 0.3029 0.4005 0.087 Uiso 1 1 calc R . .
C6 C 0.39697(11) 0.17131(13) 0.54775(17) 0.0585(4) Uani 1 1 d . . .
H6A H 0.3627 0.1675 0.4784 0.088 Uiso 1 1 calc R . .
H6B H 0.3683 0.2161 0.5984 0.088 Uiso 1 1 calc R . .
H6C H 0.3991 0.1092 0.5830 0.088 Uiso 1 1 calc R . .
C7 C 0.70316(9) 0.01881(11) 0.26824(12) 0.0351(2) Uani 1 1 d . . .
C8 C 0.72753(12) 0.08943(13) 0.17239(14) 0.0553(4) Uani 1 1 d . . .
H8A H 0.7462 0.1495 0.2048 0.083 Uiso 1 1 calc R . .
H8B H 0.6752 0.0994 0.1248 0.083 Uiso 1 1 calc R . .
H8C H 0.7763 0.0634 0.1277 0.083 Uiso 1 1 calc R . .
C9 C 0.78638(15) -0.00170(8) 0.3424(2) 0.0470(4) Uani 1 1 d . . .
H9A H 0.8061 0.0566 0.3782 0.070 Uiso 1 1 calc R . .
H9B H 0.8346 -0.0266 0.2958 0.070 Uiso 1 1 calc R . .
H9C H 0.7707 -0.0480 0.3996 0.070 Uiso 1 1 calc R . .
C10 C 0.67369(10) -0.07575(12) 0.21269(14) 0.0516(3) Uani 1 1 d . . .
H10A H 0.6217 -0.0645 0.1650 0.077 Uiso 1 1 calc R . .
H10B H 0.6581 -0.1213 0.2707 0.077 Uiso 1 1 calc R . .
H10C H 0.7228 -0.1006 0.1675 0.077 Uiso 1 1 calc R . .

loop_
_atom_site_aniso_label
_atom_site_aniso_U_11
_atom_site_aniso_U_22
_atom_site_aniso_U_33
_atom_site_aniso_U_23
_atom_site_aniso_U_13
_atom_site_aniso_U_12
Fe1 0.02261(13) 0.02697(13) 0.04160(14) 0.000 0.000 -0.00267(6)
N1 0.0259(4) 0.0299(4) 0.0467(5) -0.0038(4) 0.0049(4) -0.0037(3)
N2 0.0283(5) 0.0307(4) 0.0460(5) -0.0065(4) 0.0028(4) -0.0025(4)
C1 0.0266(4) 0.0273(4) 0.0383(5) 0.0016(4) -0.0027(5) -0.0024(3)
C2 0.0370(6) 0.0348(5) 0.0618(8) -0.0050(5) 0.0053(5) -0.0115(4)
C3 0.0372(8) 0.0329(8) 0.0398(7) -0.0059(6) 0.0037(4) 0.0022(4)
C4 0.0658(10) 0.0654(10) 0.0462(7) -0.0130(7) -0.0065(7) 0.0079(8)
C5 0.0721(11) 0.0414(10) 0.0597(10) 0.0061(8) 0.0161(7) 0.0194(7)
C6 0.0424(8) 0.0589(9) 0.0743(10) -0.0191(8) 0.0192(7) -0.0029(7)
C7 0.0266(6) 0.0368(5) 0.0419(6) -0.0009(5) 0.0033(5) 0.0013(5)
C8 0.0493(8) 0.0625(9) 0.0542(7) 0.0136(7) 0.0145(6) 0.0080(7)
C9 0.0328(8) 0.0533(11) 0.0549(8) -0.0012(5) -0.0034(7) 0.0086(4)
C10 0.0431(7) 0.0525(7) 0.0592(8) -0.0193(6) 0.0090(7) -0.0021(6)

loop_
_atom_type_symbol
_atom_type_description
_atom_type_scat_dispersion_real
_atom_type_scat_dispersion_imag
_atom_type_scat_source
C C 0.0033 0.0016 'International Tables Vol C Tables 4.2.6.8 and 6.1.1.4'
H H 0.0000 0.0000 'International Tables Vol C Tables 4.2.6.8 and 6.1.1.4'
N N 0.0061 0.0033 'International Tables Vol C Tables 4.2.6.8 and 6.1.1.4'
Fe Fe 0.3463 0.8444 'International Tables Vol C Tables 4.2.6.8 and 6.1.1.4'

loop_
_geom_angle_atom_site_label_1
_geom_angle_atom_site_label_2
_geom_angle_atom_site_label_3
_geom_angle
_geom_angle_site_symmetry_1
_geom_angle_site_symmetry_3
_geom_angle_publ_flag
N2 Fe1 N2 139.72(7) . 2_655 ?
N2 Fe1 N1 127.78(4) . 2_655 ?
N2 Fe1 N1 65.52(4) 2_655 2_655 ?
N2 Fe1 N1 65.52(4) . . ?
N2 Fe1 N1 127.78(4) 2_655 . ?
N1 Fe1 N1 146.54(7) 2_655 . ?
N2 Fe1 C1 32.65(4) . . ?
N2 Fe1 C1 144.18(5) 2_655 . ?
N1 Fe1 C1 149.98(4) 2_655 . ?
N1 Fe1 C1 32.88(4) . . ?
N2 Fe1 C1 144.18(5) . 2_655 ?
N2 Fe1 C1 32.65(4) 2_655 2_655 ?
N1 Fe1 C1 32.88(4) 2_655 2_655 ?
N1 Fe1 C1 149.98(4) . 2_655 ?
C1 Fe1 C1 174.82(6) . 2_655 ?
C1 N1 C7 128.59(10) . . ?
C1 N1 Fe1 91.46(7) . . ?
C7 N1 Fe1 139.90(8) . . ?
C1 N2 C3 129.18(10) . . ?
C1 N2 Fe1 91.79(7) . . ?
C3 N2 Fe1 138.71(9) . . ?
N2 C1 N1 111.18(9) . . ?
N2 C1 C2 124.56(10) . . ?
N1 C1 C2 124.26(10) . . ?
N2 C1 Fe1 55.56(6) . . ?
N1 C1 Fe1 55.66(5) . . ?
C2 C1 Fe1 178.62(9) . . ?
N2 C3 C4 112.43(13) . . ?
N2 C3 C6 105.58(13) . . ?
C4 C3 C6 106.94(16) . . ?
N2 C3 C5 113.31(14) . . ?
C4 C3 C5 109.55(16) . . ?
C6 C3 C5 108.70(14) . . ?
N1 C7 C9 112.41(13) . . ?
N1 C7 C10 104.81(11) . . ?
C9 C7 C10 107.93(12) . . ?
N1 C7 C8 113.04(12) . . ?
C9 C7 C8 110.57(14) . . ?
C10 C7 C8 107.69(13) . . ?

loop_
_geom_bond_atom_site_label_1
_geom_bond_atom_site_label_2
_geom_bond_distance
_geom_bond_site_symmetry_2
_geom_bond_publ_flag
Fe1 N2 2.0316(10) . ?
Fe1 N2 2.0316(10) 2_655 ?
Fe1 N1 2.0337(10) 2_655 ?
Fe1 N1 2.0337(10) . ?
Fe1 C1 2.4623(10) . ?
Fe1 C1 2.4623(10) 2_655 ?
N1 C1 1.3371(14) . ?
N1 C7 1.4686(17) . ?
N2 C1 1.3291(15) . ?
N2 C3 1.4646(19) . ?
C1 C2 1.5138(15) . ?
C3 C4 1.525(2) . ?
C3 C6 1.525(2) . ?
C3 C5 1.529(3) . ?
C7 C9 1.528(3) . ?
C7 C10 1.5335(19) . ?
C7 C8 1.539(2) . ?
